data_4118227
loop_
_publ_author_name
'Chu-Ting Yang'
'Zhen-Qi Zhang'
'Jun Liang'
'Jing-Hui Liu'
'Xiao-Yu Lu'
'Huan-Huan Chen'
'Lei Liu'

_publ_section_title
;
 Copper-Catalyzed Cross-Coupling of Nonactivated Secondary Alkyl Halides
 and Tosylates with Secondary Alkyl Grignard Reagents
;
_journal_name_full 'Journal of the American Chemical Society'
_journal_page_first 11124
_journal_page_last 11127
_journal_paper_doi 10.1021/ja304848n
_journal_volume 134
_journal_year 2012
_chemical_absolute_configuration ad
_chemical_formula_sum 'C17 H25 N O2 S'
_chemical_formula_weight 307.44
_chemical_name_systematic
;
 ?
;
_space_group_IT_number 4
_symmetry_cell_setting monoclinic
_symmetry_space_group_name_Hall 'P 2yb'
_symmetry_space_group_name_H-M 'P 1 21 1'
_atom_sites_solution_hydrogens geom
_atom_sites_solution_primary direct
_atom_sites_solution_secondary difmap
_audit_creation_method SHELXL-97
_cell_angle_alpha 90.00
_cell_angle_beta 99.669(4)
_cell_angle_gamma 90.00
_cell_formula_units_Z 4
_cell_length_a 6.3826(2)
_cell_length_b 17.8095(7)
_cell_length_c 14.7575(5)
_cell_measurement_reflns_used 2490
_cell_measurement_temperature 291(2)
_cell_measurement_theta_max 29.0667
_cell_measurement_theta_min 3.2312
_cell_volume 1653.67(10)
_computing_cell_refinement 'CrysAlisPro (Oxford Diffraction Ltd.)'
_computing_data_collection 'CrysAlisPro (Oxford Diffraction Ltd.)'
_computing_data_reduction 'CrysAlisPro (Oxford Diffraction Ltd.)'
_computing_molecular_graphics 'Ortep-3 (L. J. Farrugia, 2001)'
_computing_publication_material SHELXL-97
_computing_structure_refinement 'SHELXL-97 (Sheldrick, 1997)'
_computing_structure_solution 'SHELXS-97 (Sheldrick, 1997)'
_diffrn_ambient_temperature 291(2)
_diffrn_detector_area_resol_mean 15.9149
_diffrn_measured_fraction_theta_full 0.997
_diffrn_measured_fraction_theta_max 0.997
_diffrn_measurement_device_type 'Gemini S Ultra, Oxford Diffraction'
_diffrn_measurement_method '\w scans'
_diffrn_radiation_monochromator graphite
_diffrn_radiation_source 'Enhance (Mo) X-ray Source'
_diffrn_radiation_type MoK\a
_diffrn_radiation_wavelength 0.71073
_diffrn_reflns_av_R_equivalents 0.0217
_diffrn_reflns_av_sigmaI/netI 0.0400
_diffrn_reflns_limit_h_max 7
_diffrn_reflns_limit_h_min -7
_diffrn_reflns_limit_k_max 18
_diffrn_reflns_limit_k_min -20
_diffrn_reflns_limit_l_max 16
_diffrn_reflns_limit_l_min -16
_diffrn_reflns_number 7458
_diffrn_reflns_theta_full 24.10
_diffrn_reflns_theta_max 24.10
_diffrn_reflns_theta_min 3.24
_exptl_absorpt_coefficient_mu 0.200
_exptl_absorpt_correction_T_max 0.9387
_exptl_absorpt_correction_T_min 0.9153
_exptl_absorpt_correction_type multi-scan
_exptl_absorpt_process_details
;
CrysAlisPro, Agilent Technologies,
Version 1.171.35.19 (release 27-10-2011 CrysAlis171 .NET)
(compiled Oct 27 2011,15:02:11)
empirical absorption correction using spherical harmonics,
 implemented in SCALE3 ABSPACK scaling algorithm.
;
_exptl_crystal_density_diffrn 1.235
_exptl_crystal_F_000 664
_exptl_crystal_size_max 0.45
_exptl_crystal_size_mid 0.36
_exptl_crystal_size_min 0.32
_refine_diff_density_max 0.124
_refine_diff_density_min -0.244
_refine_diff_density_rms 0.040
_refine_ls_abs_structure_details 'Flack H D (1983), Acta Cryst. A39, 876-881'
_refine_ls_abs_structure_Flack 0.02(7)
_refine_ls_extinction_method none
_refine_ls_goodness_of_fit_ref 1.053
_refine_ls_hydrogen_treatment constr
_refine_ls_matrix_type full
_refine_ls_number_parameters 381
_refine_ls_number_reflns 4651
_refine_ls_number_restraints 1
_refine_ls_restrained_S_all 1.053
_refine_ls_R_factor_all 0.0545
_refine_ls_R_factor_gt 0.0407
_refine_ls_shift/su_max 0.000
_refine_ls_shift/su_mean 0.000
_refine_ls_structure_factor_coef Fsqd
_refine_ls_weighting_details 'calc w=1/[\s^2^(Fo^2^)+(0.0387P)^2^+0.0212P] where P=(Fo^2^+2Fc^2^)/3'
_refine_ls_weighting_scheme calc
_refine_ls_wR_factor_gt 0.0831
_refine_ls_wR_factor_ref 0.0912
_reflns_number_gt 3800
_reflns_number_total 4651
_reflns_threshold_expression >2sigma(I)
_cod_data_source_file ja304848n_si_001.cif
_cod_data_source_block yct-120228
_cod_original_sg_symbol_H-M 'P 21'
_cod_database_code 4118227

loop_
_symmetry_equiv_pos_as_xyz
'x, y, z'
'-x, y+1/2, -z'

loop_
_atom_site_label
_atom_site_type_symbol
_atom_site_fract_x
_atom_site_fract_y
_atom_site_fract_z
_atom_site_U_iso_or_equiv
_atom_site_adp_type
_atom_site_occupancy
_atom_site_symmetry_multiplicity
_atom_site_calc_flag
_atom_site_refinement_flags
S2 S 0.50185(15) 0.35032(5) 0.87724(6) 0.0552(3) Uani 1 1 d .
S1 S -0.00415(16) 0.60715(5) 1.62021(7) 0.0620(3) Uani 1 1 d .
O3 O 0.3761(4) 0.33010(15) 0.79092(15) 0.0701(8) Uani 1 1 d .
O4 O 0.7272(4) 0.35753(15) 0.88543(17) 0.0686(7) Uani 1 1 d .
O2 O 0.1189(4) 0.62511(17) 1.70770(16) 0.0778(8) Uani 1 1 d .
N2 N 0.4113(5) 0.43069(16) 0.90566(19) 0.0552(8) Uani 1 1 d .
O1 O -0.2299(4) 0.60078(16) 1.61017(17) 0.0742(8) Uani 1 1 d .
C15 C -0.0742(6) 0.7472(2) 1.4031(3) 0.0609(11) Uani 1 1 d .
H15 H -0.1840 0.7605 1.3561 0.073 Uiso 1 1 calc R
C11 C 0.0476(6) 0.67529(19) 1.5396(2) 0.0507(10) Uani 1 1 d .
C29 C 0.2570(6) 0.2511(2) 0.9565(3) 0.0571(10) Uani 1 1 d .
H29 H 0.1473 0.2631 0.9088 0.069 Uiso 1 1 calc R
C21 C 0.1803(6) 0.4449(2) 0.8863(3) 0.0694(11) Uani 1 1 d .
H21B H 0.1008 0.4005 0.8977 0.083 Uiso 1 1 calc R
H21A H 0.1353 0.4609 0.8232 0.083 Uiso 1 1 calc R
C22 C 0.3743(5) 0.55888(18) 1.1016(2) 0.0484(9) Uani 1 1 d .
H22 H 0.4090 0.6018 1.0653 0.058 Uiso 1 1 calc R
C5 C 0.1411(5) 0.41927(18) 1.3773(2) 0.0486(9) Uani 1 1 d .
H5 H 0.1749 0.4648 1.3453 0.058 Uiso 1 1 calc R
C20 C 0.1512(6) 0.5074(2) 0.9532(2) 0.0610(10) Uani 1 1 d .
H20B H 0.0107 0.5052 0.9699 0.073 Uiso 1 1 calc R
H20A H 0.1702 0.5562 0.9265 0.073 Uiso 1 1 calc R
C30 C 0.2220(6) 0.2009(2) 1.0239(3) 0.0601(11) Uani 1 1 d .
H30 H 0.0878 0.1798 1.0212 0.072 Uiso 1 1 calc R
N1 N 0.0829(5) 0.52806(17) 1.5887(2) 0.0602(9) Uani 1 1 d .
C16 C -0.1121(6) 0.6962(2) 1.4693(3) 0.0583(10) Uani 1 1 d .
H16 H -0.2472 0.6757 1.4663 0.070 Uiso 1 1 calc R
C6 C -0.0790(6) 0.39349(19) 1.3317(2) 0.0567(10) Uani 1 1 d .
H6A H -0.1201 0.3502 1.3646 0.068 Uiso 1 1 calc R
H6B H -0.1804 0.4333 1.3363 0.068 Uiso 1 1 calc R
C7 C -0.0892(6) 0.3728(2) 1.2312(2) 0.0687(11) Uani 1 1 d .
H7B H -0.0618 0.4171 1.1967 0.082 Uiso 1 1 calc R
H7A H -0.2306 0.3548 1.2064 0.082 Uiso 1 1 calc R
C27 C 0.1847(6) 0.5815(2) 1.1469(3) 0.0599(10) Uani 1 1 d .
H27A H 0.0652 0.5936 1.0994 0.072 Uiso 1 1 calc R
H27B H 0.1440 0.5391 1.1815 0.072 Uiso 1 1 calc R
C12 C 0.2473(6) 0.7058(2) 1.5435(3) 0.0624(11) Uani 1 1 d .
H12 H 0.3566 0.6924 1.5907 0.075 Uiso 1 1 calc R
C28 C 0.4558(6) 0.28377(17) 0.9600(2) 0.0499(10) Uani 1 1 d .
C18 C 0.5100(6) 0.4669(2) 0.9925(3) 0.0553(9) Uani 1 1 d .
H18B H 0.5975 0.5091 0.9806 0.066 Uiso 1 1 calc R
H18A H 0.5973 0.4314 1.0320 0.066 Uiso 1 1 calc R
C4 C -0.0074(7) 0.4981(2) 1.4976(3) 0.0621(10) Uani 1 1 d .
H4A H -0.0226 0.5375 1.4516 0.075 Uiso 1 1 calc R
H4B H -0.1455 0.4756 1.4984 0.075 Uiso 1 1 calc R
C23 C 0.5666(6) 0.54405(19) 1.1763(3) 0.0598(10) Uani 1 1 d .
H23A H 0.6894 0.5333 1.1477 0.072 Uiso 1 1 calc R
H23B H 0.5391 0.5002 1.2115 0.072 Uiso 1 1 calc R
C34 C 0.3429(7) 0.1274(2) 1.1692(3) 0.0800(13) Uani 1 1 d .
H34C H 0.3601 0.1531 1.2271 0.120 Uiso 1 1 calc R
H34B H 0.4426 0.0867 1.1729 0.120 Uiso 1 1 calc R
H34A H 0.2008 0.1080 1.1546 0.120 Uiso 1 1 calc R
C10 C 0.3042(6) 0.3599(2) 1.3632(2) 0.0621(10) Uani 1 1 d .
H10A H 0.4454 0.3788 1.3868 0.075 Uiso 1 1 calc R
H10B H 0.2813 0.3155 1.3984 0.075 Uiso 1 1 calc R
C31 C 0.3823(7) 0.1813(2) 1.0952(3) 0.0565(10) Uani 1 1 d .
C2 C 0.3614(6) 0.4729(2) 1.5253(2) 0.0659(11) Uani 1 1 d .
H2B H 0.4689 0.4342 1.5394 0.079 Uiso 1 1 calc R
H2A H 0.4121 0.5104 1.4865 0.079 Uiso 1 1 calc R
C14 C 0.1251(7) 0.7785(2) 1.4062(3) 0.0586(11) Uani 1 1 d .
C24 C 0.6163(6) 0.61124(19) 1.2413(2) 0.0636(10) Uani 1 1 d .
H24B H 0.7331 0.5985 1.2899 0.076 Uiso 1 1 calc R
H24A H 0.6600 0.6536 1.2076 0.076 Uiso 1 1 calc R
C25 C 0.4233(7) 0.6333(2) 1.2836(3) 0.0749(12) Uani 1 1 d .
H25A H 0.3908 0.5933 1.3236 0.090 Uiso 1 1 calc R
H25B H 0.4561 0.6781 1.3207 0.090 Uiso 1 1 calc R
C8 C 0.0742(6) 0.3121(2) 1.2200(3) 0.0704(11) Uani 1 1 d .
H8B H 0.0394 0.2661 1.2494 0.084 Uiso 1 1 calc R
H8A H 0.0710 0.3018 1.1553 0.084 Uiso 1 1 calc R
C13 C 0.2844(6) 0.7563(2) 1.4772(3) 0.0645(11) Uani 1 1 d .
H13 H 0.4202 0.7760 1.4800 0.077 Uiso 1 1 calc R
C3 C 0.1520(5) 0.43926(19) 1.4779(2) 0.0524(9) Uani 1 1 d .
H3 H 0.1263 0.3933 1.5109 0.063 Uiso 1 1 calc R
C1 C 0.3121(7) 0.5080(2) 1.6120(2) 0.0720(12) Uani 1 1 d .
H1B H 0.3366 0.4727 1.6627 0.086 Uiso 1 1 calc R
H1A H 0.3986 0.5523 1.6283 0.086 Uiso 1 1 calc R
C33 C 0.6178(6) 0.2639(2) 1.0311(3) 0.0535(9) Uani 1 1 d .
H33 H 0.7522 0.2849 1.0342 0.064 Uiso 1 1 calc R
C19 C 0.3222(5) 0.49321(18) 1.0366(2) 0.0510(9) Uani 1 1 d .
H19 H 0.2763 0.4511 1.0714 0.061 Uiso 1 1 calc R
C9 C 0.2935(6) 0.3381(2) 1.2630(3) 0.0726(11) Uani 1 1 d .
H9B H 0.3333 0.3809 1.2290 0.087 Uiso 1 1 calc R
H9A H 0.3947 0.2981 1.2588 0.087 Uiso 1 1 calc R
C17 C 0.1659(7) 0.8345(2) 1.3352(3) 0.0769(12) Uani 1 1 d .
H17A H 0.0477 0.8350 1.2855 0.115 Uiso 1 1 calc R
H17B H 0.2926 0.8207 1.3122 0.115 Uiso 1 1 calc R
H17C H 0.1836 0.8835 1.3624 0.115 Uiso 1 1 calc R
C32 C 0.5808(7) 0.2138(2) 1.0965(3) 0.0595(10) Uani 1 1 d .
H32 H 0.6916 0.2010 1.1433 0.071 Uiso 1 1 calc R
C26 C 0.2315(6) 0.6481(2) 1.2108(3) 0.0733(11) Uani 1 1 d .
H26A H 0.2572 0.6921 1.1756 0.088 Uiso 1 1 calc R
H26B H 0.1092 0.6582 1.2401 0.088 Uiso 1 1 calc R

loop_
_atom_site_aniso_label
_atom_site_aniso_U_11
_atom_site_aniso_U_22
_atom_site_aniso_U_33
_atom_site_aniso_U_23
_atom_site_aniso_U_13
_atom_site_aniso_U_12
S2 0.0476(7) 0.0707(6) 0.0490(6) -0.0093(5) 0.0133(5) -0.0049(5)
S1 0.0523(7) 0.0857(8) 0.0495(6) -0.0122(5) 0.0127(6) -0.0011(5)
O3 0.073(2) 0.092(2) 0.0464(15) -0.0156(14) 0.0114(15) -0.0042(14)
O4 0.0457(17) 0.0931(19) 0.0727(18) -0.0110(16) 0.0258(14) -0.0063(14)
O2 0.077(2) 0.110(2) 0.0427(15) -0.0156(15) 0.0022(15) -0.0011(16)
N2 0.050(2) 0.0602(18) 0.0537(19) -0.0064(16) 0.0026(16) 0.0005(15)
O1 0.0500(18) 0.104(2) 0.0733(19) -0.0092(16) 0.0241(15) -0.0055(15)
C15 0.051(3) 0.070(3) 0.056(3) -0.016(2) -0.008(2) 0.004(2)
C11 0.042(3) 0.066(2) 0.044(2) -0.0157(19) 0.0086(19) 0.0024(18)
C29 0.046(3) 0.073(2) 0.052(2) -0.008(2) 0.0063(19) -0.004(2)
C21 0.053(3) 0.078(3) 0.072(3) -0.006(2) -0.003(2) 0.002(2)
C22 0.043(2) 0.0461(19) 0.056(2) 0.0034(15) 0.0071(16) -0.0043(14)
C5 0.042(2) 0.0477(19) 0.055(2) 0.0045(15) 0.0061(15) -0.0017(15)
C20 0.045(2) 0.068(2) 0.066(2) -0.0030(18) 0.0006(17) 0.0079(17)
C30 0.051(3) 0.073(3) 0.057(3) -0.013(2) 0.011(2) -0.013(2)
N1 0.045(2) 0.075(2) 0.060(2) -0.0064(17) 0.0078(17) -0.0010(16)
C16 0.046(3) 0.069(2) 0.058(3) -0.015(2) 0.005(2) 0.003(2)
C6 0.042(2) 0.054(2) 0.073(3) -0.0080(17) 0.0055(18) 0.0019(16)
C7 0.058(2) 0.067(2) 0.076(3) -0.0196(19) -0.0030(19) 0.0000(18)
C27 0.045(2) 0.071(2) 0.063(2) -0.0014(18) 0.0075(18) 0.0010(18)
C12 0.043(3) 0.083(3) 0.057(3) -0.014(2) -0.003(2) 0.000(2)
C28 0.041(2) 0.058(2) 0.050(2) -0.0157(18) 0.008(2) -0.0031(17)
C18 0.042(2) 0.056(2) 0.065(2) -0.0096(17) 0.0022(18) -0.0046(17)
C4 0.050(2) 0.071(2) 0.063(2) -0.015(2) 0.004(2) -0.0042(19)
C23 0.050(2) 0.053(2) 0.073(2) -0.0020(18) 0.0015(19) 0.0027(16)
C34 0.098(4) 0.075(3) 0.067(3) 0.000(2) 0.016(3) -0.017(2)
C10 0.041(2) 0.075(2) 0.068(2) 0.0012(19) 0.0058(18) 0.0028(18)
C31 0.061(3) 0.060(2) 0.048(2) -0.0151(19) 0.010(2) -0.007(2)
C2 0.047(2) 0.085(3) 0.062(2) -0.0054(18) 0.0003(18) 0.0087(18)
C14 0.065(3) 0.063(2) 0.049(2) -0.019(2) 0.012(2) 0.006(2)
C24 0.054(2) 0.063(2) 0.070(2) -0.0094(18) -0.0004(18) -0.0021(17)
C25 0.077(3) 0.074(3) 0.071(3) -0.018(2) 0.006(2) -0.007(2)
C8 0.054(3) 0.074(2) 0.083(3) -0.019(2) 0.010(2) 0.004(2)
C13 0.048(3) 0.077(3) 0.069(3) -0.015(2) 0.012(2) -0.008(2)
C3 0.048(2) 0.058(2) 0.052(2) 0.0052(17) 0.0078(16) -0.0034(16)
C1 0.059(3) 0.090(3) 0.061(3) -0.007(2) -0.008(2) 0.008(2)
C33 0.036(2) 0.066(2) 0.057(2) -0.011(2) 0.0023(19) -0.0068(18)
C19 0.039(2) 0.053(2) 0.060(2) 0.0045(16) 0.0060(16) -0.0027(15)
C9 0.064(3) 0.078(3) 0.077(3) -0.015(2) 0.015(2) 0.006(2)
C17 0.086(3) 0.084(3) 0.063(3) -0.005(2) 0.017(2) 0.000(2)
C32 0.058(3) 0.064(2) 0.055(3) -0.007(2) 0.003(2) 0.003(2)
C26 0.058(3) 0.083(3) 0.083(3) -0.020(2) 0.021(2) 0.004(2)

loop_
_atom_type_symbol
_atom_type_description
_atom_type_scat_dispersion_real
_atom_type_scat_dispersion_imag
_atom_type_scat_source
C C 0.0033 0.0016 'International Tables Vol C Tables 4.2.6.8 and 6.1.1.4'
N N 0.0061 0.0033 'International Tables Vol C Tables 4.2.6.8 and 6.1.1.4'
O O 0.0106 0.0060 'International Tables Vol C Tables 4.2.6.8 and 6.1.1.4'
S S 0.1246 0.1234 'International Tables Vol C Tables 4.2.6.8 and 6.1.1.4'
H H 0.0000 0.0000 'International Tables Vol C Tables 4.2.6.8 and 6.1.1.4'

loop_
_geom_angle_atom_site_label_1
_geom_angle_atom_site_label_2
_geom_angle_atom_site_label_3
_geom_angle
O4 S2 O3 120.21(16)
O4 S2 N2 107.21(16)
O3 S2 N2 106.29(16)
O4 S2 C28 106.54(17)
O3 S2 C28 108.28(16)
N2 S2 C28 107.78(15)
O1 S1 O2 120.20(17)
O1 S1 N1 106.94(17)
O2 S1 N1 107.00(17)
O1 S1 C11 106.48(18)
O2 S1 C11 108.53(18)
N1 S1 C11 107.05(15)
C21 N2 C18 111.0(3)
C21 N2 S2 119.3(2)
C18 N2 S2 119.3(2)
C14 C15 C16 120.7(4)
C14 C15 H15 119.7
C16 C15 H15 119.7
C16 C11 C12 119.2(4)
C16 C11 S1 119.6(3)
C12 C11 S1 121.2(3)
C30 C29 C28 120.1(4)
C30 C29 H29 120.0
C28 C29 H29 120.0
N2 C21 C20 103.2(3)
N2 C21 H21B 111.1
C20 C21 H21B 111.1
N2 C21 H21A 111.1
C20 C21 H21A 111.1
H21B C21 H21A 109.1
C19 C22 C23 112.8(3)
C19 C22 C27 112.0(3)
C23 C22 C27 109.1(3)
C19 C22 H22 107.6
C23 C22 H22 107.6
C27 C22 H22 107.6
C3 C5 C10 112.1(3)
C3 C5 C6 112.9(3)
C10 C5 C6 109.4(3)
C3 C5 H5 107.4
C10 C5 H5 107.4
C6 C5 H5 107.4
C21 C20 C19 104.7(3)
C21 C20 H20B 110.8
C19 C20 H20B 110.8
C21 C20 H20A 110.8
C19 C20 H20A 110.8
H20B C20 H20A 108.9
C29 C30 C31 121.4(4)
C29 C30 H30 119.3
C31 C30 H30 119.3
C4 N1 C1 110.0(3)
C4 N1 S1 118.6(3)
C1 N1 S1 121.1(3)
C11 C16 C15 120.9(4)
C11 C16 H16 119.6
C15 C16 H16 119.6
C7 C6 C5 112.9(3)
C7 C6 H6A 109.0
C5 C6 H6A 109.0
C7 C6 H6B 109.0
C5 C6 H6B 109.0
H6A C6 H6B 107.8
C6 C7 C8 111.0(3)
C6 C7 H7B 109.4
C8 C7 H7B 109.4
C6 C7 H7A 109.4
C8 C7 H7A 109.4
H7B C7 H7A 108.0
C26 C27 C22 113.0(3)
C26 C27 H27A 109.0
C22 C27 H27A 109.0
C26 C27 H27B 109.0
C22 C27 H27B 109.0
H27A C27 H27B 107.8
C11 C12 C13 119.6(4)
C11 C12 H12 120.2
C13 C12 H12 120.2
C29 C28 C33 118.8(4)
C29 C28 S2 120.9(3)
C33 C28 S2 120.3(3)
N2 C18 C19 104.6(3)
N2 C18 H18B 110.8
C19 C18 H18B 110.8
N2 C18 H18A 110.8
C19 C18 H18A 110.8
H18B C18 H18A 108.9
N1 C4 C3 104.6(3)
N1 C4 H4A 110.8
C3 C4 H4A 110.8
N1 C4 H4B 110.8
C3 C4 H4B 110.8
H4A C4 H4B 108.9
C22 C23 C24 111.9(3)
C22 C23 H23A 109.2
C24 C23 H23A 109.2
C22 C23 H23B 109.2
C24 C23 H23B 109.2
H23A C23 H23B 107.9
C31 C34 H34C 109.5
C31 C34 H34B 109.5
H34C C34 H34B 109.5
C31 C34 H34A 109.5
H34C C34 H34A 109.5
H34B C34 H34A 109.5
C9 C10 C5 113.0(3)
C9 C10 H10A 109.0
C5 C10 H10A 109.0
C9 C10 H10B 109.0
C5 C10 H10B 109.0
H10A C10 H10B 107.8
C30 C31 C32 117.5(4)
C30 C31 C34 121.3(4)
C32 C31 C34 121.2(4)
C1 C2 C3 105.1(3)
C1 C2 H2B 110.7
C3 C2 H2B 110.7
C1 C2 H2A 110.7
C3 C2 H2A 110.7
H2B C2 H2A 108.8
C15 C14 C13 117.5(4)
C15 C14 C17 120.8(4)
C13 C14 C17 121.7(4)
C25 C24 C23 111.2(3)
C25 C24 H24B 109.4
C23 C24 H24B 109.4
C25 C24 H24A 109.4
C23 C24 H24A 109.4
H24B C24 H24A 108.0
C26 C25 C24 111.6(3)
C26 C25 H25A 109.3
C24 C25 H25A 109.3
C26 C25 H25B 109.3
C24 C25 H25B 109.3
H25A C25 H25B 108.0
C9 C8 C7 109.8(3)
C9 C8 H8B 109.7
C7 C8 H8B 109.7
C9 C8 H8A 109.7
C7 C8 H8A 109.7
H8B C8 H8A 108.2
C12 C13 C14 122.0(4)
C12 C13 H13 119.0
C14 C13 H13 119.0
C5 C3 C4 115.2(3)
C5 C3 C2 115.7(3)
C4 C3 C2 101.8(3)
C5 C3 H3 107.9
C4 C3 H3 107.9
C2 C3 H3 107.9
N1 C1 C2 104.0(3)
N1 C1 H1B 111.0
C2 C1 H1B 111.0
N1 C1 H1A 111.0
C2 C1 H1A 111.0
H1B C1 H1A 109.0
C32 C33 C28 120.4(4)
C32 C33 H33 119.8
C28 C33 H33 119.8
C22 C19 C20 115.8(3)
C22 C19 C18 113.7(3)
C20 C19 C18 102.3(3)
C22 C19 H19 108.2
C20 C19 H19 108.2
C18 C19 H19 108.2
C8 C9 C10 112.0(3)
C8 C9 H9B 109.2
C10 C9 H9B 109.2
C8 C9 H9A 109.2
C10 C9 H9A 109.2
H9B C9 H9A 107.9
C14 C17 H17A 109.5
C14 C17 H17B 109.5
H17A C17 H17B 109.5
C14 C17 H17C 109.5
H17A C17 H17C 109.5
H17B C17 H17C 109.5
C33 C32 C31 121.9(4)
C33 C32 H32 119.0
C31 C32 H32 119.0
C25 C26 C27 111.0(3)
C25 C26 H26A 109.4
C27 C26 H26A 109.4
C25 C26 H26B 109.4
C27 C26 H26B 109.4
H26A C26 H26B 108.0

loop_
_geom_bond_atom_site_label_1
_geom_bond_atom_site_label_2
_geom_bond_distance
S2 O4 1.429(3)
S2 O3 1.433(2)
S2 N2 1.625(3)
S2 C28 1.762(4)
S1 O1 1.428(3)
S1 O2 1.430(3)
S1 N1 1.611(3)
S1 C11 1.769(4)
N2 C21 1.476(4)
N2 C18 1.478(4)
C15 C14 1.383(5)
C15 C16 1.385(5)
C15 H15 0.9300
C11 C16 1.377(4)
C11 C12 1.378(5)
C29 C30 1.384(5)
C29 C28 1.388(5)
C29 H29 0.9300
C21 C20 1.519(5)
C21 H21B 0.9700
C21 H21A 0.9700
C22 C19 1.513(4)
C22 C23 1.529(4)
C22 C27 1.532(5)
C22 H22 0.9800
C5 C3 1.518(4)
C5 C10 1.521(5)
C5 C6 1.523(4)
C5 H5 0.9800
C20 C19 1.523(4)
C20 H20B 0.9700
C20 H20A 0.9700
C30 C31 1.384(5)
C30 H30 0.9300
N1 C4 1.471(4)
N1 C1 1.489(5)
C16 H16 0.9300
C6 C7 1.520(4)
C6 H6A 0.9700
C6 H6B 0.9700
C7 C8 1.531(5)
C7 H7B 0.9700
C7 H7A 0.9700
C27 C26 1.514(4)
C27 H27A 0.9700
C27 H27B 0.9700
C12 C13 1.379(5)
C12 H12 0.9300
C28 C33 1.390(4)
C18 C19 1.530(5)
C18 H18B 0.9700
C18 H18A 0.9700
C4 C3 1.522(5)
C4 H4A 0.9700
C4 H4B 0.9700
C23 C24 1.533(4)
C23 H23A 0.9700
C23 H23B 0.9700
C34 C31 1.506(5)
C34 H34C 0.9600
C34 H34B 0.9600
C34 H34A 0.9600
C10 C9 1.520(5)
C10 H10A 0.9700
C10 H10B 0.9700
C31 C32 1.390(5)
C2 C1 1.504(5)
C2 C3 1.524(5)
C2 H2B 0.9700
C2 H2A 0.9700
C14 C13 1.390(5)
C14 C17 1.500(5)
C24 C25 1.523(5)
C24 H24B 0.9700
C24 H24A 0.9700
C25 C26 1.510(5)
C25 H25A 0.9700
C25 H25B 0.9700
C8 C9 1.509(5)
C8 H8B 0.9700
C8 H8A 0.9700
C13 H13 0.9300
C3 H3 0.9800
C1 H1B 0.9700
C1 H1A 0.9700
C33 C32 1.363(5)
C33 H33 0.9300
C19 H19 0.9800
C9 H9B 0.9700
C9 H9A 0.9700
C17 H17A 0.9600
C17 H17B 0.9600
C17 H17C 0.9600
C32 H32 0.9300
C26 H26A 0.9700
C26 H26B 0.9700

loop_
_geom_torsion_atom_site_label_1
_geom_torsion_atom_site_label_2
_geom_torsion_atom_site_label_3
_geom_torsion_atom_site_label_4
_geom_torsion
O4 S2 N2 C21 168.0(3)
O3 S2 N2 C21 38.2(3)
C28 S2 N2 C21 -77.7(3)
O4 S2 N2 C18 -50.1(3)
O3 S2 N2 C18 -179.9(3)
C28 S2 N2 C18 64.2(3)
O1 S1 C11 C16 -15.7(3)
O2 S1 C11 C16 -146.4(3)
N1 S1 C11 C16 98.4(3)
O1 S1 C11 C12 166.9(3)
O2 S1 C11 C12 36.2(3)
N1 S1 C11 C12 -79.0(3)
C18 N2 C21 C20 13.5(4)
S2 N2 C21 C20 158.3(2)
N2 C21 C20 C19 -31.9(3)
C28 C29 C30 C31 -0.6(5)
O1 S1 N1 C4 53.7(3)
O2 S1 N1 C4 -176.3(3)
C11 S1 N1 C4 -60.1(3)
O1 S1 N1 C1 -164.5(3)
O2 S1 N1 C1 -34.5(3)
C11 S1 N1 C1 81.7(3)
C12 C11 C16 C15 -0.1(5)
S1 C11 C16 C15 -177.5(3)
C14 C15 C16 C11 -0.1(5)
C3 C5 C6 C7 -179.5(3)
C10 C5 C6 C7 -53.9(4)
C5 C6 C7 C8 56.6(4)
C19 C22 C27 C26 -178.8(3)
C23 C22 C27 C26 55.5(4)
C16 C11 C12 C13 -0.3(5)
S1 C11 C12 C13 177.1(3)
C30 C29 C28 C33 1.1(5)
C30 C29 C28 S2 -177.8(2)
O4 S2 C28 C29 -165.1(3)
O3 S2 C28 C29 -34.5(3)
N2 S2 C28 C29 80.1(3)
O4 S2 C28 C33 15.9(3)
O3 S2 C28 C33 146.5(3)
N2 S2 C28 C33 -98.9(3)
C21 N2 C18 C19 10.0(4)
S2 N2 C18 C19 -134.8(3)
C1 N1 C4 C3 16.9(4)
S1 N1 C4 C3 162.5(3)
C19 C22 C23 C24 -179.9(3)
C27 C22 C23 C24 -54.8(4)
C3 C5 C10 C9 179.0(3)
C6 C5 C10 C9 52.9(4)
C29 C30 C31 C32 -0.4(5)
C29 C30 C31 C34 179.2(3)
C16 C15 C14 C13 0.6(5)
C16 C15 C14 C17 -179.3(3)
C22 C23 C24 C25 55.4(4)
C23 C24 C25 C26 -54.8(4)
C6 C7 C8 C9 -56.1(4)
C11 C12 C13 C14 0.8(5)
C15 C14 C13 C12 -1.0(5)
C17 C14 C13 C12 178.9(3)
C10 C5 C3 C4 -179.7(3)
C6 C5 C3 C4 -55.6(4)
C10 C5 C3 C2 61.8(4)
C6 C5 C3 C2 -174.1(3)
N1 C4 C3 C5 -159.2(3)
N1 C4 C3 C2 -33.2(3)
C1 C2 C3 C5 163.8(3)
C1 C2 C3 C4 38.1(4)
C4 N1 C1 C2 6.9(4)
S1 N1 C1 C2 -137.8(3)
C3 C2 C1 N1 -28.0(4)
C29 C28 C33 C32 -0.6(5)
S2 C28 C33 C32 178.4(3)
C23 C22 C19 C20 -172.3(3)
C27 C22 C19 C20 64.1(4)
C23 C22 C19 C18 -54.2(4)
C27 C22 C19 C18 -177.8(3)
C21 C20 C19 C22 162.2(3)
C21 C20 C19 C18 38.0(3)
N2 C18 C19 C22 -154.8(3)
N2 C18 C19 C20 -29.1(3)
C7 C8 C9 C10 55.7(4)
C5 C10 C9 C8 -55.5(4)
C28 C33 C32 C31 -0.4(5)
C30 C31 C32 C33 0.9(5)
C34 C31 C32 C33 -178.6(3)
C24 C25 C26 C27 54.8(4)
C22 C27 C26 C25 -56.0(4)
